data_1570792
loop_
_publ_author_name
'Li, Peng-Fei'
'Hu, Chun-Li'
'Mao, Jiang-Gao'
'Kong, Fang'

_publ_section_title
;
 A UV non-hydrogen pure selenite nonlinear optical material for achieving
 balanced properties through framework-optimized structural
 transformation.
;
_journal_issue 7
_journal_name_full 'Materials horizons'
_journal_page_first 1704
_journal_page_last 1709
_journal_paper_doi 10.1039/d3mh01790g
_journal_volume 11
_journal_year 2024
_chemical_formula_moiety 'Lu Na O6 Se2'
_chemical_formula_sum 'Lu Na O6 Se2'
_chemical_formula_weight 451.88
_space_group_crystal_system orthorhombic
_space_group_IT_number 33
_space_group_name_Hall 'P 2c -2n'
_space_group_name_H-M_alt 'P n a 21'
_atom_sites_solution_primary dual
_audit_creation_date 2023-09-28
_audit_creation_method
;
Olex2 1.5
(compiled 2023.08.24 svn.re1ec1418 for OlexSys, GUI svn.r6817)
;
_audit_update_record
;
2023-10-06 deposited with the CCDC.	2024-01-16 downloaded from the CCDC.
;
_cell_angle_alpha 90
_cell_angle_beta 90
_cell_angle_gamma 90
_cell_formula_units_Z 4
_cell_length_a 12.7180(5)
_cell_length_b 8.3994(3)
_cell_length_c 5.3750(2)
_cell_measurement_reflns_used 4807
_cell_measurement_temperature 281.7(2)
_cell_measurement_theta_max 30.4310
_cell_measurement_theta_min 2.8800
_cell_volume 574.18(4)
_computing_cell_refinement 'CrysAlisPro 1.171.42.72a (Rigaku OD, 2022)'
_computing_data_collection 'CrysAlisPro 1.171.42.72a (Rigaku OD, 2022)'
_computing_data_reduction 'CrysAlisPro 1.171.42.72a (Rigaku OD, 2022)'
_computing_molecular_graphics 'Olex2 1.5 (Dolomanov et al., 2009)'
_computing_publication_material 'Olex2 1.5 (Dolomanov et al., 2009)'
_computing_structure_refinement 'XL  (Sheldrick, 2008)'
_computing_structure_solution 'SHELXT 2014/5 (Sheldrick, 2014)'
_diffrn_ambient_environment air
_diffrn_ambient_temperature 281.7(2)
_diffrn_detector 'Hybrid Pixel Array Detector'
_diffrn_detector_area_resol_mean 10.0000
_diffrn_detector_type HyPix
_diffrn_measured_fraction_theta_full 1.000
_diffrn_measured_fraction_theta_max 0.892
_diffrn_measurement_details
;
List of Runs (angles in degrees, time in seconds):

  # Type    Start    End  Width  t~exp~   \w     \q     \k     \f   Frames
#--------------------------------------------------------------------------
  1  \w    -18.00  15.00   0.50    0.30    --   -5.06 -99.00 150.00   66
  2  \w    -18.00  28.00   0.50    0.30    --   -5.06 -99.00   0.00   92
  3  \w     -6.00  20.00   0.50    0.30    --   -5.06 -99.00 -60.00   52
  4  \w    -80.00 -10.00   0.50    0.30    --   -5.06 -19.00  60.00  140
  5  \w     -8.00  18.00   0.50    0.30    --    6.70  38.00 -60.00   52
  6  \w     30.00  73.00   0.50    0.30    --    6.70  38.00 -60.00   86
  7  \w    -20.00  65.00   0.50    0.30    --   -5.06  77.00-180.00  170
;
_diffrn_measurement_device 'four-circle diffractometer'
_diffrn_measurement_device_type 'XtaLAB Synergy R, HyPix'
_diffrn_measurement_method '\w scans'
_diffrn_orient_matrix_type 'CrysAlisPro convention (1999,Acta A55,543-557)'
_diffrn_orient_matrix_UB_11 0.0520910000
_diffrn_orient_matrix_UB_12 -0.0282436000
_diffrn_orient_matrix_UB_13 0.0164667000
_diffrn_orient_matrix_UB_21 0.0133886000
_diffrn_orient_matrix_UB_22 0.0279730000
_diffrn_orient_matrix_UB_23 -0.1203930000
_diffrn_orient_matrix_UB_31 0.0146961000
_diffrn_orient_matrix_UB_32 0.0745140000
_diffrn_orient_matrix_UB_33 0.0515262000
_diffrn_radiation_monochromator mirror
_diffrn_radiation_probe x-ray
_diffrn_radiation_type 'Mo K\a'
_diffrn_radiation_wavelength 0.71073
_diffrn_reflns_av_R_equivalents 0.0322
_diffrn_reflns_av_unetI/netI 0.0291
_diffrn_reflns_Laue_measured_fraction_full 1.000
_diffrn_reflns_Laue_measured_fraction_max 0.892
_diffrn_reflns_limit_h_max 18
_diffrn_reflns_limit_h_min -17
_diffrn_reflns_limit_k_max 9
_diffrn_reflns_limit_k_min -11
_diffrn_reflns_limit_l_max 7
_diffrn_reflns_limit_l_min -6
_diffrn_reflns_number 6124
_diffrn_reflns_point_group_measured_fraction_full 1.000
_diffrn_reflns_point_group_measured_fraction_max 0.898
_diffrn_reflns_theta_full 25.242
_diffrn_reflns_theta_max 30.592
_diffrn_reflns_theta_min 2.906
_diffrn_source 'micro-focus sealed X-ray tube'
_diffrn_source_type 'Mova (Mo) X-ray Source'
_exptl_absorpt_coefficient_mu 29.908
_exptl_absorpt_correction_T_max 1.00000
_exptl_absorpt_correction_T_min 0.27665
_exptl_absorpt_correction_type multi-scan
_exptl_absorpt_process_details
;
CrysAlisPro 1.171.42.72a (Rigaku Oxford Diffraction, 2022)
Empirical absorption correction using spherical harmonics,
implemented in SCALE3 ABSPACK scaling algorithm.
;
_exptl_crystal_colour colourless
_exptl_crystal_colour_primary colourless
_exptl_crystal_density_diffrn 5.227
_exptl_crystal_description needle
_exptl_crystal_F_000 792
_exptl_crystal_size_max 0.12
_exptl_crystal_size_mid 0.08
_exptl_crystal_size_min 0.05
_refine_diff_density_max 0.785
_refine_diff_density_min -0.870
_refine_diff_density_rms 0.201
_refine_ls_abs_structure_details
;
 Refined as an inversion twin.
;
_refine_ls_abs_structure_Flack 0.14(2)
_refine_ls_extinction_method none
_refine_ls_goodness_of_fit_ref 1.000
_refine_ls_hydrogen_treatment undef
_refine_ls_matrix_type full
_refine_ls_number_parameters 92
_refine_ls_number_reflns 1464
_refine_ls_number_restraints 1
_refine_ls_restrained_S_all 1.000
_refine_ls_R_factor_all 0.0214
_refine_ls_R_factor_gt 0.0200
_refine_ls_shift/su_max 0.001
_refine_ls_shift/su_mean 0.000
_refine_ls_structure_factor_coef Fsqd
_refine_ls_weighting_details 'w=1/[\s^2^(Fo^2^)+(0.0219P)^2^] where P=(Fo^2^+2Fc^2^)/3'
_refine_ls_weighting_scheme calc
_refine_ls_wR_factor_gt 0.0416
_refine_ls_wR_factor_ref 0.0419
_reflns_Friedel_coverage 0.833
_reflns_Friedel_fraction_full 1.000
_reflns_Friedel_fraction_max 0.904
_reflns_number_gt 1387
_reflns_number_total 1464
_reflns_threshold_expression 'I > 2\s(I)'
_cod_data_source_file d3mh01790g2.cif
_cod_data_source_block NaLu(SeO3)2
_cod_depositor_comments 'Adding full bibliography for 1570792.cif.'
_cod_database_code 1570792
_shelx_shelxl_version_number 2016/6
_chemical_oxdiff_formula 'O Lu Se O'
_shelx_space_group_comment
;
The symmetry employed for this shelxl refinement is uniquely defined
by the following loop, which should always be used as a source of
symmetry information in preference to the above space-group names.
They are only intended as comments.
;
_shelx_estimated_absorpt_t_max 0.316
_shelx_estimated_absorpt_t_min 0.124
_olex2_refinement_description
;
1. Twinned data refinement
 Scales: 0.86(2)
 0.14(2)
;
_olex2_submission_special_instructions 'No special instructions were received'
_oxdiff_exptl_absorpt_empirical_details
;
Empirical correction (ABSPACK) includes:
- Absorption correction using spherical harmonics
- Frame scaling
;
_oxdiff_exptl_absorpt_empirical_full_max 4.296
_oxdiff_exptl_absorpt_empirical_full_min 0.646

loop_
_space_group_symop_operation_xyz
'x, y, z'
'-x, -y, z+1/2'
'x+1/2, -y+1/2, z'
'-x+1/2, y+1/2, z+1/2'

loop_
_atom_site_label
_atom_site_type_symbol
_atom_site_fract_x
_atom_site_fract_y
_atom_site_fract_z
_atom_site_U_iso_or_equiv
_atom_site_adp_type
_atom_site_occupancy
_atom_site_site_symmetry_order
_atom_site_calc_flag
_atom_site_refinement_flags_posn
_atom_site_refinement_flags_adp
_atom_site_refinement_flags_occupancy
_atom_site_disorder_assembly
_atom_site_disorder_group
Lu1 Lu 0.58569(2) 0.67781(3) 0.43128(7) 0.00877(9) Uani 1 1 d . . . . .
Se1 Se 0.70323(5) 0.47100(7) 0.92629(18) 0.00973(14) Uani 1 1 d . . . . .
Se2 Se 0.42063(5) 0.73347(10) -0.11700(12) 0.00956(17) Uani 1 1 d . . . . .
Na1 Na 0.3802(3) 0.9942(4) 0.3932(8) 0.0244(9) Uani 1 1 d . . . . .
O4 O 0.4768(6) 0.7829(10) 0.1534(13) 0.0173(15) Uani 1 1 d . . . . .
O2 O 0.8278(4) 0.4083(7) 0.9686(11) 0.0159(12) Uani 1 1 d . . . . .
O3 O 0.7126(5) 0.5550(8) 0.6389(10) 0.0166(13) Uani 1 1 d . . . . .
O1 O 0.7012(5) 0.6292(8) 1.1210(10) 0.0161(12) Uani 1 1 d . . . . .
O5 O 0.4839(5) 0.5603(7) -0.2014(10) 0.0116(11) Uani 1 1 d . . . . .
O6 O 0.4864(6) 0.8464(7) -0.3236(11) 0.0135(15) Uani 1 1 d . . . . .

loop_
_atom_site_aniso_label
_atom_site_aniso_U_11
_atom_site_aniso_U_22
_atom_site_aniso_U_33
_atom_site_aniso_U_23
_atom_site_aniso_U_13
_atom_site_aniso_U_12
Lu1 0.00955(14) 0.00864(15) 0.00812(15) -0.00045(13) -0.0002(2) 0.00034(10)
Se1 0.0096(3) 0.0112(3) 0.0084(3) 0.0010(4) -0.0006(4) -0.0003(2)
Se2 0.0095(3) 0.0111(4) 0.0081(4) -0.0001(3) 0.0001(3) 0.0003(3)
Na1 0.0241(16) 0.0255(17) 0.024(2) 0.0096(16) 0.0007(19) 0.0033(14)
O4 0.023(4) 0.018(4) 0.011(3) -0.008(2) -0.004(3) 0.006(3)
O2 0.015(2) 0.016(3) 0.017(3) -0.005(2) -0.007(3) 0.002(2)
O3 0.015(3) 0.027(4) 0.008(2) 0.004(2) 0.002(2) 0.007(3)
O1 0.013(3) 0.018(3) 0.018(3) -0.007(2) 0.005(2) -0.002(3)
O5 0.016(3) 0.011(3) 0.009(3) 0.000(2) 0.000(2) 0.001(2)
O6 0.017(3) 0.011(4) 0.012(3) 0.002(2) 0.010(3) -0.001(3)

loop_
_atom_type_symbol
_atom_type_description
_atom_type_scat_dispersion_real
_atom_type_scat_dispersion_imag
_atom_type_scat_source
Lu Lu -0.4720 5.8584 'International Tables Vol C Tables 4.2.6.8 and 6.1.1.4'
Na Na 0.0362 0.0249 'International Tables Vol C Tables 4.2.6.8 and 6.1.1.4'
O O 0.0106 0.0060 'International Tables Vol C Tables 4.2.6.8 and 6.1.1.4'
Se Se -0.0929 2.2259 'International Tables Vol C Tables 4.2.6.8 and 6.1.1.4'

loop_
_geom_angle_atom_site_label_1
_geom_angle_atom_site_label_2
_geom_angle_atom_site_label_3
_geom_angle
_geom_angle_site_symmetry_1
_geom_angle_site_symmetry_3
_geom_angle_publ_flag
Se2 Lu1 Na1 59.03(6) 1_556 . ?
Se2 Lu1 Na1 58.06(6) 1_556 2_675 ?
Se2 Lu1 Na1 133.86(6) 1_556 3_565 ?
Se2 Lu1 Na1 120.66(5) 1_556 2_674 ?
Na1 Lu1 Na1 65.94(8) . 2_675 ?
Na1 Lu1 Na1 63.12(8) . 2_674 ?
Na1 Lu1 Na1 87.73(7) 2_675 2_674 ?
Na1 Lu1 Na1 154.88(7) . 3_565 ?
Na1 Lu1 Na1 96.28(7) 2_674 3_565 ?
Na1 Lu1 Na1 101.00(6) 2_675 3_565 ?
O4 Lu1 Se2 92.43(19) . 1_556 ?
O4 Lu1 Na1 40.8(2) . . ?
O4 Lu1 Na1 103.1(2) . 2_675 ?
O4 Lu1 Na1 46.4(2) . 2_674 ?
O4 Lu1 Na1 133.64(19) . 3_565 ?
O4 Lu1 O2 91.3(3) . 4_654 ?
O4 Lu1 O1 88.9(2) . 1_554 ?
O4 Lu1 O5 84.1(2) . 2_665 ?
O4 Lu1 O5 110.9(2) . 1_556 ?
O4 Lu1 O6 78.4(2) . 1_556 ?
O2 Lu1 Se2 97.27(14) 4_654 1_556 ?
O2 Lu1 Na1 74.51(15) 4_654 . ?
O2 Lu1 Na1 40.92(15) 4_654 2_675 ?
O2 Lu1 Na1 81.79(15) 4_654 3_565 ?
O2 Lu1 Na1 54.40(15) 4_654 2_674 ?
O2 Lu1 O1 84.4(2) 4_654 1_554 ?
O2 Lu1 O5 120.92(18) 4_654 1_556 ?
O2 Lu1 O5 165.92(18) 4_654 2_665 ?
O2 Lu1 O6 71.8(2) 4_654 1_556 ?
O3 Lu1 Se2 99.29(15) . 1_556 ?
O3 Lu1 Na1 34.91(16) . 3_565 ?
O3 Lu1 Na1 85.64(18) . 2_675 ?
O3 Lu1 Na1 150.28(17) . . ?
O3 Lu1 Na1 127.08(17) . 2_674 ?
O3 Lu1 O4 167.9(2) . . ?
O3 Lu1 O2 90.0(2) . 4_654 ?
O3 Lu1 O1 79.3(2) . 1_554 ?
O3 Lu1 O5 91.8(2) . 2_665 ?
O3 Lu1 O5 78.5(2) . 1_556 ?
O3 Lu1 O6 113.3(2) . 1_556 ?
O1 Lu1 Se2 177.81(18) 1_554 1_556 ?
O1 Lu1 Na1 61.48(19) 1_554 2_674 ?
O1 Lu1 Na1 44.90(17) 1_554 3_565 ?
O1 Lu1 Na1 122.92(19) 1_554 . ?
O1 Lu1 Na1 123.28(17) 1_554 2_675 ?
O1 Lu1 O5 82.2(2) 1_554 2_665 ?
O1 Lu1 O5 146.0(2) 1_554 1_556 ?
O1 Lu1 O6 152.5(2) 1_554 1_556 ?
O5 Lu1 Se2 96.23(14) 2_665 1_556 ?
O5 Lu1 Se2 31.85(13) 1_556 1_556 ?
O5 Lu1 Na1 111.84(14) 1_556 3_565 ?
O5 Lu1 Na1 153.16(15) 2_665 2_675 ?
O5 Lu1 Na1 109.44(16) 2_665 . ?
O5 Lu1 Na1 114.48(15) 2_665 2_674 ?
O5 Lu1 Na1 150.98(14) 1_556 2_674 ?
O5 Lu1 Na1 80.23(14) 1_556 2_675 ?
O5 Lu1 Na1 87.86(14) 1_556 . ?
O5 Lu1 Na1 91.72(16) 2_665 3_565 ?
O5 Lu1 O5 73.09(10) 2_665 1_556 ?
O5 Lu1 O6 120.0(2) 2_665 1_556 ?
O6 Lu1 Se2 29.65(16) 1_556 1_556 ?
O6 Lu1 Na1 92.82(16) 1_556 2_674 ?
O6 Lu1 Na1 39.81(19) 1_556 2_675 ?
O6 Lu1 Na1 38.00(18) 1_556 . ?
O6 Lu1 Na1 139.36(19) 1_556 3_565 ?
O6 Lu1 O5 61.3(2) 1_556 1_556 ?
O2 Se1 Na1 45.7(2) . 3_566 ?
O2 Se1 O3 100.7(3) . . ?
O2 Se1 O1 100.1(3) . . ?
O3 Se1 Na1 126.2(2) . 3_566 ?
O1 Se1 Na1 58.9(2) . 3_566 ?
O1 Se1 O3 103.7(4) . . ?
Lu1 Se2 Na1 68.18(7) 1_554 2_674 ?
Lu1 Se2 Na1 67.55(7) 1_554 1_554 ?
Na1 Se2 Na1 72.45(9) 2_674 1_554 ?
O4 Se2 Lu1 114.2(3) . 1_554 ?
O4 Se2 Na1 60.2(3) . 2_674 ?
O4 Se2 Na1 124.6(3) . 1_554 ?
O4 Se2 O5 103.8(3) . . ?
O4 Se2 O6 102.8(3) . . ?
O5 Se2 Lu1 51.62(18) . 1_554 ?
O5 Se2 Na1 102.9(2) . 2_674 ?
O5 Se2 Na1 113.77(19) . 1_554 ?
O6 Se2 Lu1 42.8(2) . 1_554 ?
O6 Se2 Na1 38.3(3) . 1_554 ?
O6 Se2 Na1 42.6(3) . 2_674 ?
O6 Se2 O5 94.0(3) . . ?
Lu1 Na1 Lu1 118.72(10) . 2_674 ?
Se1 Na1 Lu1 61.34(7) 3_464 2_674 ?
Se1 Na1 Lu1 124.59(12) 3_464 . ?
Se1 Na1 Se2 135.81(11) 3_464 1_556 ?
Se1 Na1 Se2 115.08(11) 3_464 2_675 ?
Se2 Na1 Lu1 162.75(12) 1_556 2_674 ?
Se2 Na1 Lu1 53.76(5) 2_675 2_674 ?
Se2 Na1 Lu1 87.63(8) 2_675 . ?
Se2 Na1 Lu1 53.43(5) 1_556 . ?
Se2 Na1 Se2 109.03(11) 2_675 1_556 ?
O4 Na1 Lu1 97.1(2) . 2_674 ?
O4 Na1 Lu1 77.08(15) 2_675 2_674 ?
O4 Na1 Lu1 89.68(18) 2_675 . ?
O4 Na1 Lu1 35.26(17) . . ?
O4 Na1 Se1 134.77(18) 2_675 3_464 ?
O4 Na1 Se1 90.3(2) . 3_464 ?
O4 Na1 Se2 82.6(2) . 1_556 ?
O4 Na1 Se2 29.33(13) 2_675 2_675 ?
O4 Na1 Se2 95.9(2) . 2_675 ?
O4 Na1 Se2 87.13(17) 2_675 1_556 ?
O4 Na1 O4 112.9(2) . 2_675 ?
O4 Na1 O2 83.9(3) . 3_464 ?
O4 Na1 O3 124.1(3) . 3_465 ?
O4 Na1 O1 82.6(2) . 3_464 ?
O2 Na1 Lu1 117.85(18) 3_464 . ?
O2 Na1 Lu1 35.63(13) 3_464 2_674 ?
O2 Na1 Se1 28.63(13) 3_464 3_464 ?
O2 Na1 Se2 87.95(16) 3_464 2_675 ?
O2 Na1 Se2 159.25(19) 3_464 1_556 ?
O2 Na1 O4 112.7(2) 3_464 2_675 ?
O2 Na1 O3 107.6(2) 3_464 3_465 ?
O2 Na1 O1 56.61(18) 3_464 3_464 ?
O3 Na1 Lu1 124.26(19) 3_465 2_674 ?
O3 Na1 Lu1 116.28(19) 3_465 . ?
O3 Na1 Se1 80.88(16) 3_465 3_464 ?
O3 Na1 Se2 137.7(2) 3_465 2_675 ?
O3 Na1 Se2 68.06(17) 3_465 1_556 ?
O3 Na1 O4 111.9(2) 3_465 2_675 ?
O3 Na1 O1 62.95(19) 3_465 3_464 ?
O1 Na1 Lu1 91.11(15) 3_464 2_674 ?
O1 Na1 Lu1 108.83(17) 3_464 . ?
O1 Na1 Se1 29.98(13) 3_464 3_464 ?
O1 Na1 Se2 144.54(18) 3_464 2_675 ?
O1 Na1 Se2 105.90(16) 3_464 1_556 ?
O1 Na1 O4 161.3(2) 3_464 2_675 ?
O6 Na1 Lu1 36.65(15) 1_556 . ?
O6 Na1 Lu1 86.01(18) 2_675 . ?
O6 Na1 Lu1 37.06(16) 2_675 2_674 ?
O6 Na1 Lu1 138.0(2) 1_556 2_674 ?
O6 Na1 Se1 93.47(19) 2_675 3_464 ?
O6 Na1 Se1 153.6(2) 1_556 3_464 ?
O6 Na1 Se2 86.5(2) 1_556 2_675 ?
O6 Na1 Se2 25.97(17) 1_556 1_556 ?
O6 Na1 Se2 127.1(2) 2_675 1_556 ?
O6 Na1 Se2 27.66(15) 2_675 2_675 ?
O6 Na1 O4 57.0(2) 2_675 2_675 ?
O6 Na1 O4 71.3(3) 1_556 2_675 ?
O6 Na1 O4 71.5(2) 1_556 . ?
O6 Na1 O4 78.7(3) 2_675 . ?
O6 Na1 O2 154.1(3) 1_556 3_464 ?
O6 Na1 O2 64.9(2) 2_675 3_464 ?
O6 Na1 O3 93.3(3) 1_556 3_465 ?
O6 Na1 O3 156.2(3) 2_675 3_465 ?
O6 Na1 O1 125.5(3) 1_556 3_464 ?
O6 Na1 O1 119.9(2) 2_675 3_464 ?
O6 Na1 O6 101.29(19) 1_556 2_675 ?
Lu1 O4 Na1 103.9(3) . . ?
Lu1 O4 Na1 100.7(3) . 2_674 ?
Se2 O4 Lu1 138.8(4) . . ?
Se2 O4 Na1 90.5(3) . 2_674 ?
Se2 O4 Na1 114.4(4) . . ?
Na1 O4 Na1 95.5(3) . 2_674 ?
Lu1 O2 Na1 103.4(2) 4_645 3_566 ?
Se1 O2 Lu1 136.2(3) . 4_645 ?
Se1 O2 Na1 105.7(3) . 3_566 ?
Lu1 O3 Na1 115.1(2) . 3_565 ?
Se1 O3 Lu1 126.8(3) . . ?
Se1 O3 Na1 117.6(3) . 3_565 ?
Lu1 O1 Na1 101.7(2) 1_556 3_566 ?
Se1 O1 Lu1 127.5(3) . 1_556 ?
Se1 O1 Na1 91.1(3) . 3_566 ?
Lu1 O5 Lu1 140.3(2) 2_664 1_554 ?
Se2 O5 Lu1 118.2(3) . 2_664 ?
Se2 O5 Lu1 96.5(2) . 1_554 ?
Lu1 O6 Na1 103.1(3) 1_554 2_674 ?
Lu1 O6 Na1 105.4(3) 1_554 1_554 ?
Se2 O6 Lu1 107.6(3) . 1_554 ?
Se2 O6 Na1 109.7(3) . 2_674 ?
Se2 O6 Na1 115.7(4) . 1_554 ?
Na1 O6 Na1 114.2(3) 1_554 2_674 ?

loop_
_geom_bond_atom_site_label_1
_geom_bond_atom_site_label_2
_geom_bond_distance
_geom_bond_site_symmetry_2
_geom_bond_publ_flag
Lu1 Se2 3.2435(8) 1_556 ?
Lu1 Na1 3.734(4) 2_675 ?
Lu1 Na1 4.017(4) 2_674 ?
Lu1 Na1 3.733(4) . ?
Lu1 Na1 4.020(4) 3_565 ?
Lu1 O4 2.220(7) . ?
Lu1 O2 2.236(5) 4_654 ?
Lu1 O3 2.217(6) . ?
Lu1 O1 2.260(6) 1_554 ?
Lu1 O5 2.559(5) 1_556 ?
Lu1 O5 2.300(6) 2_665 ?
Lu1 O6 2.310(6) 1_556 ?
Se1 Na1 3.384(4) 3_566 ?
Se1 O2 1.684(5) . ?
Se1 O3 1.702(6) . ?
Se1 O1 1.692(6) . ?
Se2 Na1 3.413(4) 2_674 ?
Se2 Na1 3.463(4) 1_554 ?
Se2 O4 1.672(7) . ?
Se2 O5 1.723(6) . ?
Se2 O6 1.683(6) . ?
Na1 O4 2.514(8) . ?
Na1 O4 2.961(9) 2_675 ?
Na1 O2 2.515(7) 3_464 ?
Na1 O3 2.542(7) 3_465 ?
Na1 O1 2.898(7) 3_464 ?
Na1 O6 2.383(8) 1_556 ?
Na1 O6 2.455(8) 2_675 ?

loop_
_geom_torsion_atom_site_label_1
_geom_torsion_atom_site_label_2
_geom_torsion_atom_site_label_3
_geom_torsion_atom_site_label_4
_geom_torsion
_geom_torsion_site_symmetry_1
_geom_torsion_site_symmetry_2
_geom_torsion_site_symmetry_3
_geom_torsion_site_symmetry_4
_geom_torsion_publ_flag
Lu1 Se2 O4 Lu1 -63.7(7) 1_554 . . . ?
Lu1 Se2 O4 Na1 139.6(3) 1_554 . . . ?
Lu1 Se2 O4 Na1 43.3(3) 1_554 . . 2_674 ?
Lu1 Se2 O5 Lu1 -160.1(4) 1_554 . . 2_664 ?
Lu1 Se2 O6 Na1 117.4(5) 1_554 . . 1_554 ?
Lu1 Se2 O6 Na1 -111.5(5) 1_554 . . 2_674 ?
Na1 Se1 O2 Lu1 129.9(6) 3_566 . . 4_645 ?
Na1 Se1 O3 Lu1 -135.9(3) 3_566 . . . ?
Na1 Se1 O3 Na1 52.9(4) 3_566 . . 3_565 ?
Na1 Se1 O1 Lu1 -105.7(5) 3_566 . . 1_556 ?
Na1 Se2 O4 Lu1 -142.2(5) 1_554 . . . ?
Na1 Se2 O4 Lu1 -107.0(6) 2_674 . . . ?
Na1 Se2 O4 Na1 61.0(4) 1_554 . . . ?
Na1 Se2 O4 Na1 -35.2(3) 1_554 . . 2_674 ?
Na1 Se2 O4 Na1 96.2(4) 2_674 . . . ?
Na1 Se2 O5 Lu1 151.9(2) 2_674 . . 2_664 ?
Na1 Se2 O5 Lu1 -48.08(19) 2_674 . . 1_554 ?
Na1 Se2 O5 Lu1 28.2(2) 1_554 . . 1_554 ?
Na1 Se2 O5 Lu1 -131.9(2) 1_554 . . 2_664 ?
Na1 Se2 O6 Lu1 111.5(5) 2_674 . . 1_554 ?
Na1 Se2 O6 Lu1 -117.4(5) 1_554 . . 1_554 ?
Na1 Se2 O6 Na1 -131.0(5) 2_674 . . 1_554 ?
Na1 Se2 O6 Na1 131.0(5) 1_554 . . 2_674 ?
O4 Se2 O5 Lu1 89.8(4) . . . 2_664 ?
O4 Se2 O5 Lu1 -110.1(3) . . . 1_554 ?
O4 Se2 O6 Lu1 112.0(4) . . . 1_554 ?
O4 Se2 O6 Na1 -130.6(3) . . . 1_554 ?
O4 Se2 O6 Na1 0.4(4) . . . 2_674 ?
O2 Se1 O3 Lu1 -177.9(4) . . . . ?
O2 Se1 O3 Na1 10.8(4) . . . 3_565 ?
O2 Se1 O1 Lu1 -126.2(4) . . . 1_556 ?
O2 Se1 O1 Na1 -20.5(3) . . . 3_566 ?
O3 Se1 O2 Lu1 -99.2(5) . . . 4_645 ?
O3 Se1 O2 Na1 130.9(3) . . . 3_566 ?
O3 Se1 O1 Lu1 130.1(4) . . . 1_556 ?
O3 Se1 O1 Na1 -124.2(3) . . . 3_566 ?
O1 Se1 O2 Lu1 154.6(5) . . . 4_645 ?
O1 Se1 O2 Na1 24.7(3) . . . 3_566 ?
O1 Se1 O3 Lu1 -74.6(4) . . . . ?
O1 Se1 O3 Na1 114.2(4) . . . 3_565 ?
O5 Se2 O4 Lu1 -9.8(7) . . . . ?
O5 Se2 O4 Na1 -166.6(3) . . . . ?
O5 Se2 O4 Na1 97.1(3) . . . 2_674 ?
O5 Se2 O6 Lu1 6.8(3) . . . 1_554 ?
O5 Se2 O6 Na1 -104.7(3) . . . 2_674 ?
O5 Se2 O6 Na1 124.2(3) . . . 1_554 ?
O6 Se2 O4 Lu1 -107.3(7) . . . . ?
O6 Se2 O4 Na1 -0.3(3) . . . 2_674 ?
O6 Se2 O4 Na1 95.9(4) . . . . ?
O6 Se2 O5 Lu1 -165.9(4) . . . 2_664 ?
O6 Se2 O5 Lu1 -5.9(3) . . . 1_554 ?

loop_
_twin_individual_id
_twin_individual_mass_fraction_refined
1 0.86(2)
2 0.14(2)
